data_2228238
loop_
_publ_author_name
'B\"uhler, Stefanie'
'Schollmeyer, Dieter'
'Albrecht, Wolfgang'
'Laufer, Stefan'

_publ_section_title
;
 <i>N</i>-(4-Chloropyridin-2-yl)-<i>N</i>-(4-methylphenylsulfonyl)acetamide
;
_journal_coeditor_code BT5410
_journal_issue 12
_journal_name_full 'Acta Crystallographica Section E'
_journal_page_first o3320
_journal_paper_doi 10.1107/S1600536810048324
_journal_volume 66
_journal_year 2010
_chemical_formula_iupac 'C14 H13 Cl N2 O3 S'
_chemical_formula_moiety 'C14 H13 Cl N2 O3 S'
_chemical_formula_sum 'C14 H13 Cl N2 O3 S'
_chemical_formula_weight 324.77
_chemical_name_common
;
<i>N</i>-(4-chloropyridin-2-yl)-<i>N</i>-tosylacetamide
;
_chemical_name_systematic
;
<i>N</i>-(4-Chloropyridin-2-yl)-<i>N</i>-(4-methylphenylsulfonyl)acetamide
;
_space_group_IT_number 61
_symmetry_cell_setting orthorhombic
_symmetry_space_group_name_Hall '-P 2ac 2ab'
_symmetry_space_group_name_H-M 'P b c a'
_atom_sites_solution_hydrogens geom
_atom_sites_solution_primary direct
_atom_sites_solution_secondary difmap
_audit_creation_method SHELXL-97
_cell_angle_alpha 90.00
_cell_angle_beta 90.00
_cell_angle_gamma 90.00
_cell_formula_units_Z 8
_cell_length_a 12.578(2)
_cell_length_b 7.5460(8)
_cell_length_c 30.194(3)
_cell_measurement_reflns_used 25
_cell_measurement_temperature 193(2)
_cell_measurement_theta_max 69
_cell_measurement_theta_min 65
_cell_volume 2865.8(6)
_computing_cell_refinement '<i>CAD-4 Software</i> (Enraf--Nonius, 1989)'
_computing_data_collection '<i>CAD-4 Software</i> (Enraf--Nonius, 1989)'
_computing_data_reduction '<i>CORINC</i> (Dr\"ager & Gattow, 1971)'
_computing_molecular_graphics 'PLATON (Spek, 2009)'
_computing_publication_material 'PLATON (Spek, 2009)'
_computing_structure_refinement 'SHELXL97 (Sheldrick, 2008)'
_computing_structure_solution 'SIR97 (Altomare <i>et al.</i>, 1999)'
_diffrn_ambient_temperature 193(2)
_diffrn_measured_fraction_theta_full 1.000
_diffrn_measured_fraction_theta_max 1.000
_diffrn_measurement_device '\k-geometry diffractometer'
_diffrn_measurement_device_type 'Enraf--Nonius CAD-4'
_diffrn_measurement_method \w/2\q
_diffrn_radiation_monochromator graphite
_diffrn_radiation_type CuK\a
_diffrn_radiation_wavelength 1.54178
_diffrn_reflns_av_R_equivalents 0.0787
_diffrn_reflns_av_sigmaI/netI 0.0709
_diffrn_reflns_limit_h_max 15
_diffrn_reflns_limit_h_min -15
_diffrn_reflns_limit_k_max 9
_diffrn_reflns_limit_k_min 0
_diffrn_reflns_limit_l_max 36
_diffrn_reflns_limit_l_min 0
_diffrn_reflns_number 5291
_diffrn_reflns_theta_full 70.00
_diffrn_reflns_theta_max 70.00
_diffrn_reflns_theta_min 2.93
_diffrn_standards_decay_% 2
_diffrn_standards_interval_time 60
_diffrn_standards_number 3
_exptl_absorpt_coefficient_mu 3.834
_exptl_absorpt_correction_T_max 0.997
_exptl_absorpt_correction_T_min 0.872
_exptl_absorpt_correction_type psi-scan
_exptl_absorpt_process_details '(<i>CORINC</i>; Dr\"ager & Gattow, 1971)'
_exptl_crystal_colour colourless
_exptl_crystal_density_diffrn 1.506
_exptl_crystal_density_method 'not measured'
_exptl_crystal_description block
_exptl_crystal_F_000 1344
_exptl_crystal_size_max 0.35
_exptl_crystal_size_mid 0.35
_exptl_crystal_size_min 0.25
_refine_diff_density_max 0.440
_refine_diff_density_min -0.330
_refine_ls_extinction_coef 0.00129(16)
_refine_ls_extinction_expression Fc^*^=kFc[1+0.001xFc^2^\l^3^/sin(2\q)]^-1/4^
_refine_ls_extinction_method 'SHELXL97 (Sheldrick, 2008)'
_refine_ls_goodness_of_fit_ref 1.129
_refine_ls_hydrogen_treatment constr
_refine_ls_matrix_type full
_refine_ls_number_parameters 193
_refine_ls_number_reflns 2713
_refine_ls_number_restraints 0
_refine_ls_restrained_S_all 1.129
_refine_ls_R_factor_all 0.0558
_refine_ls_R_factor_gt 0.0485
_refine_ls_shift/su_max 0.001
_refine_ls_shift/su_mean 0.000
_refine_ls_structure_factor_coef Fsqd
_refine_ls_weighting_details 'calc w=1/[\s^2^(Fo^2^)+(0.0592P)^2^+0.6955P] where P=(Fo^2^+2Fc^2^)/3'
_refine_ls_weighting_scheme calc
_refine_ls_wR_factor_obs 0.1248
_refine_ls_wR_factor_ref 0.1294
_reflns_number_gt 2412
_reflns_number_total 2713
_reflns_threshold_expression I>2\s(I)
_cod_data_source_file bt5410.cif
_cod_data_source_block I
_cod_original_cell_volume 2865.7(7)
_cod_database_code 2228238
_cod_database_fobs_code 2228238

loop_
_symmetry_equiv_pos_as_xyz
'x, y, z'
'-x+1/2, -y, z+1/2'
'x+1/2, -y+1/2, -z'
'-x, y+1/2, -z+1/2'
'-x, -y, -z'
'x-1/2, y, -z-1/2'
'-x-1/2, y-1/2, z'
'x, -y-1/2, z-1/2'

loop_
_atom_site_type_symbol
_atom_site_label
_atom_site_fract_x
_atom_site_fract_y
_atom_site_fract_z
_atom_site_U_iso_or_equiv
_atom_site_adp_type
_atom_site_calc_flag
_atom_site_refinement_flags
_atom_site_occupancy
_atom_site_disorder_assembly
_atom_site_disorder_group
Cl Cl1 0.26049(7) 0.59127(8) 0.519895(18) 0.0474(2) Uani d . 1 . .
C C1 0.55234(19) 0.0478(3) 0.36074(7) 0.0279(5) Uani d . 1 . .
C C2 0.5457(2) -0.0380(3) 0.31992(7) 0.0299(5) Uani d . 1 . .
H H2 0.4787 -0.0702 0.3079 0.036 Uiso calc R 1 . .
C C3 0.6385(2) -0.0751(3) 0.29725(7) 0.0358(6) Uani d . 1 . .
H H3 0.6346 -0.1337 0.2694 0.043 Uiso calc R 1 . .
C C4 0.7371(2) -0.0290(3) 0.31410(8) 0.0374(6) Uani d . 1 . .
C C5 0.7421(2) 0.0548(3) 0.35535(8) 0.0379(5) Uani d . 1 . .
H H5 0.8093 0.0851 0.3675 0.046 Uiso calc R 1 . .
C C6 0.6503(2) 0.0940(3) 0.37862(7) 0.0342(5) Uani d . 1 . .
H H6 0.6542 0.1519 0.4065 0.041 Uiso calc R 1 . .
C C7 0.8367(3) -0.0685(4) 0.28847(11) 0.0545(8) Uani d . 1 . .
H H7A 0.8945 -0.0963 0.3091 0.082 Uiso calc R 1 . .
H H7B 0.8562 0.0351 0.2707 0.082 Uiso calc R 1 . .
H H7C 0.8243 -0.1700 0.2689 0.082 Uiso calc R 1 . .
S S8 0.43683(5) 0.09319(7) 0.390620(16) 0.0289(2) Uani d . 1 . .
O O9 0.46215(17) 0.0989(2) 0.43669(5) 0.0394(4) Uani d . 1 . .
O O10 0.35394(15) -0.0198(2) 0.37556(5) 0.0390(4) Uani d . 1 . .
N N11 0.40466(17) 0.3056(2) 0.37834(6) 0.0295(4) Uani d . 1 . .
C C12 0.38183(19) 0.3544(3) 0.33447(7) 0.0314(5) Uani d . 1 . .
O O13 0.37972(16) 0.2443(2) 0.30578(5) 0.0404(4) Uani d . 1 . .
C C14 0.3638(3) 0.5483(3) 0.32551(8) 0.0451(6) Uani d . 1 . .
H H14A 0.4324 0.6097 0.3245 0.068 Uiso calc R 1 . .
H H14B 0.3201 0.5990 0.3492 0.068 Uiso calc R 1 . .
H H14C 0.3273 0.5623 0.2971 0.068 Uiso calc R 1 . .
C C15 0.41589(19) 0.4361(3) 0.41287(6) 0.0270(5) Uani d . 1 . .
C C16 0.33884(19) 0.4476(3) 0.44486(6) 0.0278(4) Uani d . 1 . .
H H16 0.2787 0.3713 0.4447 0.033 Uiso calc R 1 . .
C C17 0.3522(2) 0.5750(3) 0.47748(7) 0.0305(5) Uani d . 1 . .
C C18 0.4390(2) 0.6871(3) 0.47593(8) 0.0373(6) Uani d . 1 . .
H H18 0.4488 0.7773 0.4975 0.045 Uiso calc R 1 . .
C C19 0.5105(2) 0.6634(3) 0.44216(8) 0.0389(6) Uani d . 1 . .
H H19 0.5704 0.7400 0.4411 0.047 Uiso calc R 1 . .
N N20 0.50149(17) 0.5390(3) 0.41048(6) 0.0343(4) Uani d . 1 . .

loop_
_atom_site_aniso_label
_atom_site_aniso_U_11
_atom_site_aniso_U_22
_atom_site_aniso_U_33
_atom_site_aniso_U_12
_atom_site_aniso_U_13
_atom_site_aniso_U_23
Cl1 0.0655(5) 0.0449(4) 0.0320(3) 0.0135(3) 0.0132(3) -0.0045(2)
C1 0.0379(13) 0.0247(10) 0.0211(9) 0.0010(9) -0.0010(8) 0.0012(8)
C2 0.0408(13) 0.0237(10) 0.0251(10) -0.0023(10) -0.0025(9) -0.0026(8)
C3 0.0527(15) 0.0273(10) 0.0274(10) 0.0045(11) 0.0038(11) -0.0014(8)
C4 0.0440(15) 0.0286(11) 0.0396(11) 0.0089(11) 0.0078(11) 0.0102(9)
C5 0.0349(13) 0.0353(12) 0.0436(12) 0.0010(10) -0.0063(11) 0.0064(10)
C6 0.0455(15) 0.0296(11) 0.0275(10) 0.0013(10) -0.0086(10) -0.0012(8)
C7 0.0509(18) 0.0453(15) 0.0675(18) 0.0124(14) 0.0187(16) 0.0125(13)
S8 0.0396(4) 0.0244(3) 0.0225(3) 0.0014(2) 0.0028(2) 0.00126(17)
O9 0.0628(12) 0.0318(8) 0.0236(8) 0.0098(8) 0.0048(8) 0.0027(6)
O10 0.0411(10) 0.0320(8) 0.0438(9) -0.0061(8) 0.0062(7) 0.0011(7)
N11 0.0382(11) 0.0257(9) 0.0244(8) 0.0029(8) 0.0009(7) -0.0017(7)
C12 0.0326(12) 0.0350(11) 0.0265(10) 0.0013(10) -0.0022(9) 0.0019(9)
O13 0.0564(11) 0.0390(9) 0.0257(7) 0.0014(9) -0.0055(7) -0.0002(7)
C14 0.0530(16) 0.0427(14) 0.0397(12) 0.0063(13) 0.0026(12) 0.0058(11)
C15 0.0336(11) 0.0252(10) 0.0221(9) 0.0050(9) -0.0035(8) 0.0013(7)
C16 0.0327(11) 0.0256(10) 0.0252(9) 0.0019(9) -0.0014(8) 0.0014(8)
C17 0.0397(13) 0.0281(10) 0.0235(9) 0.0091(10) -0.0021(9) 0.0020(8)
C18 0.0520(15) 0.0272(11) 0.0327(11) 0.0039(11) -0.0129(10) -0.0039(9)
C19 0.0379(13) 0.0321(12) 0.0467(13) -0.0030(11) -0.0089(11) 0.0011(10)
N20 0.0350(11) 0.0315(10) 0.0364(10) 0.0005(9) -0.0008(8) 0.0025(8)

loop_
_atom_type_symbol
_atom_type_description
_atom_type_scat_dispersion_real
_atom_type_scat_dispersion_imag
_atom_type_scat_source
C C 0.0181 0.0091 'International Tables Vol C Tables 4.2.6.8 and 6.1.1.4'
H H 0.0000 0.0000 'International Tables Vol C Tables 4.2.6.8 and 6.1.1.4'
Cl Cl 0.3639 0.7018 'International Tables Vol C Tables 4.2.6.8 and 6.1.1.4'
N N 0.0311 0.0180 'International Tables Vol C Tables 4.2.6.8 and 6.1.1.4'
O O 0.0492 0.0322 'International Tables Vol C Tables 4.2.6.8 and 6.1.1.4'
S S 0.3331 0.5567 'International Tables Vol C Tables 4.2.6.8 and 6.1.1.4'

loop_
_geom_angle_atom_site_label_1
_geom_angle_atom_site_label_2
_geom_angle_atom_site_label_3
_geom_angle_site_symmetry_1
_geom_angle_site_symmetry_3
_geom_angle
_geom_angle_publ_flag
C6 C1 C2 . . 120.8(2) ?
C6 C1 S8 . . 119.24(16) ?
C2 C1 S8 . . 119.92(18) ?
C3 C2 C1 . . 118.8(2) ?
C3 C2 H2 . . 120.6 ?
C1 C2 H2 . . 120.6 ?
C2 C3 C4 . . 121.5(2) ?
C2 C3 H3 . . 119.2 ?
C4 C3 H3 . . 119.2 ?
C3 C4 C5 . . 118.8(2) ?
C3 C4 C7 . . 120.5(2) ?
C5 C4 C7 . . 120.7(3) ?
C6 C5 C4 . . 120.8(2) ?
C6 C5 H5 . . 119.6 ?
C4 C5 H5 . . 119.6 ?
C5 C6 C1 . . 119.3(2) ?
C5 C6 H6 . . 120.4 ?
C1 C6 H6 . . 120.4 ?
C4 C7 H7A . . 109.5 ?
C4 C7 H7B . . 109.5 ?
H7A C7 H7B . . 109.5 ?
C4 C7 H7C . . 109.5 ?
H7A C7 H7C . . 109.5 ?
H7B C7 H7C . . 109.5 ?
O10 S8 O9 . . 119.57(11) ?
O10 S8 N11 . . 108.79(10) ?
O9 S8 N11 . . 103.77(9) ?
O10 S8 C1 . . 109.13(10) ?
O9 S8 C1 . . 108.91(12) ?
N11 S8 C1 . . 105.75(10) ?
C12 N11 C15 . . 121.53(18) ?
C12 N11 S8 . . 120.24(15) ?
C15 N11 S8 . . 117.69(14) ?
O13 C12 N11 . . 120.2(2) ?
O13 C12 C14 . . 122.7(2) ?
N11 C12 C14 . . 117.1(2) ?
C12 C14 H14A . . 109.5 ?
C12 C14 H14B . . 109.5 ?
H14A C14 H14B . . 109.5 ?
C12 C14 H14C . . 109.5 ?
H14A C14 H14C . . 109.5 ?
H14B C14 H14C . . 109.5 ?
N20 C15 C16 . . 125.0(2) ?
N20 C15 N11 . . 116.06(19) ?
C16 C15 N11 . . 118.9(2) ?
C15 C16 C17 . . 117.3(2) ?
C15 C16 H16 . . 121.4 ?
C17 C16 H16 . . 121.4 ?
C18 C17 C16 . . 119.8(2) ?
C18 C17 Cl1 . . 120.60(17) ?
C16 C17 Cl1 . . 119.64(19) ?
C19 C18 C17 . . 117.6(2) ?
C19 C18 H18 . . 121.2 ?
C17 C18 H18 . . 121.2 ?
N20 C19 C18 . . 124.4(2) ?
N20 C19 H19 . . 117.8 ?
C18 C19 H19 . . 117.8 ?
C15 N20 C19 . . 115.9(2) ?

loop_
_geom_bond_atom_site_label_1
_geom_bond_atom_site_label_2
_geom_bond_site_symmetry_2
_geom_bond_distance
_geom_bond_publ_flag
Cl1 C17 . 1.728(2) ?
C1 C6 . 1.390(3) ?
C1 C2 . 1.395(3) ?
C1 S8 . 1.744(2) ?
C2 C3 . 1.382(4) ?
C2 H2 . 0.9500 ?
C3 C4 . 1.385(4) ?
C3 H3 . 0.9500 ?
C4 C5 . 1.398(4) ?
C4 C7 . 1.502(4) ?
C5 C6 . 1.384(4) ?
C5 H5 . 0.9500 ?
C6 H6 . 0.9500 ?
C7 H7A . 0.9800 ?
C7 H7B . 0.9800 ?
C7 H7C . 0.9800 ?
S8 O10 . 1.4213(19) ?
S8 O9 . 1.4276(16) ?
S8 N11 . 1.6942(18) ?
N11 C12 . 1.405(3) ?
N11 C15 . 1.441(3) ?
C12 O13 . 1.201(3) ?
C12 C14 . 1.505(3) ?
C14 H14A . 0.9800 ?
C14 H14B . 0.9800 ?
C14 H14C . 0.9800 ?
C15 N20 . 1.329(3) ?
C15 C16 . 1.371(3) ?
C16 C17 . 1.387(3) ?
C16 H16 . 0.9500 ?
C17 C18 . 1.381(4) ?
C18 C19 . 1.371(4) ?
C18 H18 . 0.9500 ?
C19 N20 . 1.345(3) ?
C19 H19 . 0.9500 ?

loop_
_geom_hbond_atom_site_label_D
_geom_hbond_atom_site_label_H
_geom_hbond_atom_site_label_A
_geom_hbond_site_symmetry_A
_geom_hbond_distance_DH
_geom_hbond_distance_HA
_geom_hbond_distance_DA
_geom_hbond_angle_DHA
C3 H3 O13 4_645 0.95 2.46 3.404(3) 174
C14 H14B O10 7_665 0.98 2.50 3.170(4) 126
C18 H18 O9 5_666 0.95 2.46 3.334(3) 152

loop_
_geom_torsion_atom_site_label_1
_geom_torsion_atom_site_label_2
_geom_torsion_atom_site_label_3
_geom_torsion_atom_site_label_4
_geom_torsion_site_symmetry_1
_geom_torsion_site_symmetry_2
_geom_torsion_site_symmetry_3
_geom_torsion_site_symmetry_4
_geom_torsion
_geom_torsion_publ_flag
C6 C1 C2 C3 . . . . -0.5(3) ?
S8 C1 C2 C3 . . . . -178.90(16) ?
C1 C2 C3 C4 . . . . -0.1(3) ?
C2 C3 C4 C5 . . . . 1.0(3) ?
C2 C3 C4 C7 . . . . -179.1(2) ?
C3 C4 C5 C6 . . . . -1.2(4) ?
C7 C4 C5 C6 . . . . 178.9(2) ?
C4 C5 C6 C1 . . . . 0.6(3) ?
C2 C1 C6 C5 . . . . 0.3(3) ?
S8 C1 C6 C5 . . . . 178.69(17) ?
C6 C1 S8 O10 . . . . -158.12(17) ?
C2 C1 S8 O10 . . . . 20.3(2) ?
C6 C1 S8 O9 . . . . -26.0(2) ?
C2 C1 S8 O9 . . . . 152.42(17) ?
C6 C1 S8 N11 . . . . 85.00(19) ?
C2 C1 S8 N11 . . . . -96.60(19) ?
O10 S8 N11 C12 . . . . -56.1(2) ?
O9 S8 N11 C12 . . . . 175.60(19) ?
C1 S8 N11 C12 . . . . 61.0(2) ?
O10 S8 N11 C15 . . . . 132.24(18) ?
O9 S8 N11 C15 . . . . 3.9(2) ?
C1 S8 N11 C15 . . . . -110.65(18) ?
C15 N11 C12 O13 . . . . 175.1(2) ?
S8 N11 C12 O13 . . . . 3.8(3) ?
C15 N11 C12 C14 . . . . -3.2(3) ?
S8 N11 C12 C14 . . . . -174.53(19) ?
C12 N11 C15 N20 . . . . -69.5(3) ?
S8 N11 C15 N20 . . . . 102.1(2) ?
C12 N11 C15 C16 . . . . 109.6(2) ?
S8 N11 C15 C16 . . . . -78.8(2) ?
N20 C15 C16 C17 . . . . -0.8(3) ?
N11 C15 C16 C17 . . . . -179.85(18) ?
C15 C16 C17 C18 . . . . 1.9(3) ?
C15 C16 C17 Cl1 . . . . -177.71(16) ?
C16 C17 C18 C19 . . . . -1.6(3) ?
Cl1 C17 C18 C19 . . . . 178.00(18) ?
C17 C18 C19 N20 . . . . 0.2(4) ?
C16 C15 N20 C19 . . . . -0.5(3) ?
N11 C15 N20 C19 . . . . 178.49(19) ?
C18 C19 N20 C15 . . . . 0.9(3) ?

loop_
_cod_related_entry_id
_cod_related_entry_database
_cod_related_entry_code
1 ChemSpider 30656334
